data_1564895
loop_
_publ_author_name
'Lau, Tai-Chu'
'Xiang, Jing'
'Ming, Peng'
'Yi, PAN'
'Luo, Li-Juan'
'Cheng, Shun-Cheung'
'Jin, XinXin'
'Yiu, Shek-Man'
'Man, Wai-Lun'
'Ko, Chi-Chiu'
'LAU, Kai Chung'

_publ_section_title
;
 Visible Light-Induced Oxidative N-dealkylation of Alkylamines by a
 Luminescent Osmium(VI) Nitrido Complex
;
_journal_name_full 'Chemical Science'
_journal_paper_doi 10.1039/D1SC04369B
_journal_year 2021
_chemical_formula_sum 'C42 H30 N6 O4 Os P'
_chemical_formula_weight 903.89
_space_group_crystal_system monoclinic
_space_group_IT_number 15
_space_group_name_Hall '-I 2ya'
_space_group_name_H-M_alt 'I 1 2/a 1'
_atom_sites_solution_hydrogens geom
_audit_creation_method SHELXL-2014/7
_audit_update_record
;
2021-05-14 deposited with the CCDC.	2021-10-08 downloaded from the CCDC.
;
_cell_angle_alpha 90
_cell_angle_beta 94.356(3)
_cell_angle_gamma 90
_cell_formula_units_Z 8
_cell_length_a 31.9083(16)
_cell_length_b 7.4874(3)
_cell_length_c 32.0080(15)
_cell_measurement_reflns_used 11305
_cell_measurement_temperature 293(2)
_cell_measurement_theta_max 28.4910
_cell_measurement_theta_min 2.7890
_cell_volume 7624.9(6)
_computing_structure_refinement 'SHELXL-2014/7 (Sheldrick, 2014)'
_diffrn_ambient_temperature 293(2)
_diffrn_detector_area_resol_mean 5.2684
_diffrn_measured_fraction_theta_full 0.999
_diffrn_measured_fraction_theta_max 0.999
_diffrn_measurement_device_type 'SuperNova, Dual, Cu at zero, AtlasS2'
_diffrn_radiation_type MoK\a
_diffrn_radiation_wavelength 0.71073
_diffrn_reflns_av_R_equivalents 0.0373
_diffrn_reflns_av_unetI/netI 0.0344
_diffrn_reflns_Laue_measured_fraction_full 0.999
_diffrn_reflns_Laue_measured_fraction_max 0.999
_diffrn_reflns_limit_h_max 32
_diffrn_reflns_limit_h_min -37
_diffrn_reflns_limit_k_max 8
_diffrn_reflns_limit_k_min -8
_diffrn_reflns_limit_l_max 35
_diffrn_reflns_limit_l_min -38
_diffrn_reflns_number 29627
_diffrn_reflns_point_group_measured_fraction_full 0.999
_diffrn_reflns_point_group_measured_fraction_max 0.999
_diffrn_reflns_theta_full 25.020
_diffrn_reflns_theta_max 25.020
_diffrn_reflns_theta_min 2.553
_diffrn_source 'micro-focus sealed X-ray tube'
_exptl_absorpt_coefficient_mu 3.437
_exptl_absorpt_correction_T_max 1.00000
_exptl_absorpt_correction_T_min 0.81656
_exptl_absorpt_correction_type multi-scan
_exptl_absorpt_process_details sadabs
_exptl_crystal_colour black
_exptl_crystal_density_diffrn 1.575
_exptl_crystal_description block
_exptl_crystal_F_000 3576
_exptl_crystal_size_max 0.130
_exptl_crystal_size_mid 0.120
_exptl_crystal_size_min 0.110
_refine_diff_density_max 1.002
_refine_diff_density_min -1.001
_refine_diff_density_rms 0.087
_refine_ls_extinction_method none
_refine_ls_goodness_of_fit_ref 0.731
_refine_ls_hydrogen_treatment constr
_refine_ls_matrix_type full
_refine_ls_number_parameters 488
_refine_ls_number_reflns 6712
_refine_ls_number_restraints 0
_refine_ls_restrained_S_all 0.731
_refine_ls_R_factor_all 0.0392
_refine_ls_R_factor_gt 0.0345
_refine_ls_shift/su_max 0.020
_refine_ls_shift/su_mean 0.001
_refine_ls_structure_factor_coef Fsqd
_refine_ls_weighting_details 'w=1/[\s^2^(Fo^2^)+(0.0601P)^2^+134.2809P] where P=(Fo^2^+2Fc^2^)/3'
_refine_ls_weighting_scheme calc
_refine_ls_wR_factor_gt 0.0870
_refine_ls_wR_factor_ref 0.0919
_reflns_Friedel_coverage 0.000
_reflns_number_gt 6181
_reflns_number_total 6712
_reflns_threshold_expression 'I > 2\s(I)'
_cod_data_source_file d1sc04369b2.cif
_cod_data_source_block exp_1627_sq
_cod_original_sg_symbol_H-M 'I 2/a'
_cod_database_code 1564895
_shelx_shelxl_version_number 2014/7
_shelx_space_group_comment
;
The symmetry employed for this shelxl refinement is uniquely defined
by the following loop, which should always be used as a source of
symmetry information in preference to the above space-group names.
They are only intended as comments.
;

loop_
_space_group_symop_operation_xyz
'x, y, z'
'-x+1/2, y, -z'
'x+1/2, y+1/2, z+1/2'
'-x+1, y+1/2, -z+1/2'
'-x, -y, -z'
'x-1/2, -y, z'
'-x+1/2, -y+1/2, -z+1/2'
'x, -y+1/2, z+1/2'

loop_
_atom_site_label
_atom_site_type_symbol
_atom_site_fract_x
_atom_site_fract_y
_atom_site_fract_z
_atom_site_U_iso_or_equiv
_atom_site_adp_type
_atom_site_occupancy
_atom_site_site_symmetry_order
_atom_site_calc_flag
_atom_site_refinement_flags_posn
_atom_site_refinement_flags_adp
_atom_site_refinement_flags_occupancy
_atom_site_disorder_assembly
_atom_site_disorder_group
Os1 Os 0.60794(2) 0.63598(2) 0.07387(2) 0.02971(8) Uani 1 1 d . . . . .
P1 P 0.59143(4) 0.01102(15) 0.35006(4) 0.0213(2) Uani 1 1 d . . . . .
N1 N 0.66731(12) 0.5648(5) 0.10260(12) 0.0252(9) Uani 1 1 d . . . . .
N2 N 0.6557(3) 0.7496(7) -0.00649(16) 0.075(2) Uani 1 1 d . . . . .
N3 N 0.51589(16) 0.7543(6) 0.04148(15) 0.0421(11) Uani 1 1 d . . . . .
N4 N 0.57737(14) 0.5116(6) 0.16249(14) 0.0381(11) Uani 1 1 d . . . . .
N5 N 0.59532(14) 0.3971(5) 0.04661(14) 0.0315(10) Uani 1 1 d . . . . .
N6 N 0.70250(13) 1.0979(6) 0.24645(14) 0.0318(10) Uani 1 1 d . . . . .
O1 O 0.61728(12) 0.8816(4) 0.09792(11) 0.0333(8) Uani 1 1 d . . . . .
O2 O 0.68574(12) 1.2173(5) 0.26661(12) 0.0395(9) Uani 1 1 d . . . . .
O3 O 0.73576(12) 1.0265(5) 0.25892(12) 0.0415(9) Uani 1 1 d . . . . .
O4 O 0.71788(11) 0.5681(4) 0.15503(11) 0.0316(8) Uani 1 1 d . . . . .
C1 C 0.69230(16) 0.4115(7) 0.09910(15) 0.0289(11) Uani 1 1 d . . . . .
C2 C 0.68994(16) 0.2717(7) 0.07059(16) 0.0314(11) Uani 1 1 d . . . . .
H7 H 0.6704 0.2707 0.0475 0.038 Uiso 1 1 calc R U . . .
C3 C 0.71838(18) 0.1333(7) 0.07841(18) 0.0364(13) Uani 1 1 d . . . . .
H8 H 0.7177 0.0361 0.0603 0.044 Uiso 1 1 calc R U . . .
C4 C 0.74774(17) 0.1367(7) 0.11257(18) 0.0366(13) Uani 1 1 d . . . . .
H9 H 0.7659 0.0400 0.1169 0.044 Uiso 1 1 calc R U . . .
C5 C 0.75129(16) 0.2772(7) 0.14052(17) 0.0342(12) Uani 1 1 d . . . . .
H10 H 0.7713 0.2801 0.1632 0.041 Uiso 1 1 calc R U . . .
C6 C 0.72269(16) 0.4129(7) 0.13201(16) 0.0309(11) Uani 1 1 d . . . . .
C7 C 0.68395(16) 0.6510(6) 0.13561(16) 0.0289(11) Uani 1 1 d . . . . .
C8 C 0.67119(15) 0.8194(6) 0.15321(15) 0.0266(10) Uani 1 1 d . . . . .
C9 C 0.69244(15) 0.8811(6) 0.19028(15) 0.0272(10) Uani 1 1 d . . . . .
H18 H 0.7143 0.8146 0.2034 0.033 Uiso 1 1 calc R U . . .
C10 C 0.68084(15) 1.0401(6) 0.20706(15) 0.0267(10) Uani 1 1 d . . . . .
C11 C 0.64914(16) 1.1467(6) 0.18823(16) 0.0306(11) Uani 1 1 d . . . . .
H16 H 0.6420 1.2544 0.2003 0.037 Uiso 1 1 calc R U . . .
C12 C 0.62877(17) 1.0895(7) 0.15162(16) 0.0329(11) Uani 1 1 d . . . . .
H15 H 0.6078 1.1606 0.1386 0.040 Uiso 1 1 calc R U . . .
C13 C 0.63877(16) 0.9249(6) 0.13301(15) 0.0295(11) Uani 1 1 d . . . . .
C14 C 0.6366(2) 0.7129(7) 0.02065(16) 0.0439(15) Uani 1 1 d . . . . .
C15 C 0.54978(18) 0.7125(6) 0.05196(16) 0.0322(11) Uani 1 1 d . . . . .
C16 C 0.58568(15) 0.5556(6) 0.12956(15) 0.0261(10) Uani 1 1 d . . . . .
C17 C 0.58631(16) 0.2738(7) 0.02734(16) 0.0318(11) Uani 1 1 d . . . . .
C18 C 0.57647(18) 0.1109(7) 0.0043(2) 0.0419(14) Uani 1 1 d . . . . .
H2A H 0.5981 0.0873 -0.0143 0.063 Uiso 1 1 calc R U . . .
H2B H 0.5500 0.1241 -0.0117 0.063 Uiso 1 1 calc R U . . .
H2C H 0.5749 0.0133 0.0235 0.063 Uiso 1 1 calc R U . . .
C73 C 0.55944(15) -0.1305(6) 0.37974(15) 0.0262(10) Uani 1 1 d . . . . .
C74 C 0.54318(18) -0.0619(7) 0.41586(16) 0.0364(12) Uani 1 1 d . . . . .
H74 H 0.5494 0.0548 0.4242 0.044 Uiso 1 1 calc R U . . .
C75 C 0.51804(19) -0.1661(8) 0.43915(18) 0.0417(14) Uani 1 1 d . . . . .
H75 H 0.5066 -0.1201 0.4628 0.050 Uiso 1 1 calc R U . . .
C76 C 0.5102(2) -0.3393(8) 0.4268(2) 0.0504(17) Uani 1 1 d . . . . .
H76 H 0.4941 -0.4119 0.4429 0.060 Uiso 1 1 calc R U . . .
C77 C 0.5254(2) -0.4069(8) 0.3915(2) 0.0581(19) Uani 1 1 d . . . . .
H77 H 0.5191 -0.5235 0.3834 0.070 Uiso 1 1 calc R U . . .
C78 C 0.55042(18) -0.3027(7) 0.36782(19) 0.0403(13) Uani 1 1 d . . . . .
H78 H 0.5610 -0.3494 0.3439 0.048 Uiso 1 1 calc R U . . .
C79 C 0.62381(14) -0.1255(6) 0.31938(14) 0.0222(10) Uani 1 1 d . . . . .
C80 C 0.66473(15) -0.1686(7) 0.33450(16) 0.0299(11) Uani 1 1 d . . . . .
H80 H 0.6765 -0.1189 0.3593 0.036 Uiso 1 1 calc R U . . .
C81 C 0.68740(17) -0.2868(8) 0.31184(18) 0.0392(13) Uani 1 1 d . . . . .
H81 H 0.7147 -0.3158 0.3218 0.047 Uiso 1 1 calc R U . . .
C82 C 0.67114(17) -0.3625(7) 0.27535(18) 0.0348(12) Uani 1 1 d . . . . .
H82 H 0.6869 -0.4432 0.2610 0.042 Uiso 1 1 calc R U . . .
C83 C 0.63016(17) -0.3167(7) 0.25977(17) 0.0358(12) Uani 1 1 d . . . . .
H83 H 0.6187 -0.3650 0.2347 0.043 Uiso 1 1 calc R U . . .
C84 C 0.60707(16) -0.1994(7) 0.28210(16) 0.0318(11) Uani 1 1 d . . . . .
H84 H 0.5799 -0.1696 0.2720 0.038 Uiso 1 1 calc R U . . .
C85 C 0.55872(15) 0.1507(6) 0.31582(14) 0.0235(10) Uani 1 1 d . . . . .
C86 C 0.57491(15) 0.2323(7) 0.28159(15) 0.0285(11) Uani 1 1 d . . . . .
H86 H 0.6025 0.2104 0.2756 0.034 Uiso 1 1 calc R U . . .
C87 C 0.54987(17) 0.3464(7) 0.25647(16) 0.0338(12) Uani 1 1 d . . . . .
H87 H 0.5604 0.3993 0.2332 0.041 Uiso 1 1 calc R U . . .
C88 C 0.50909(16) 0.3817(7) 0.26606(17) 0.0345(12) Uani 1 1 d . . . . .
H88 H 0.4926 0.4615 0.2497 0.041 Uiso 1 1 calc R U . . .
C89 C 0.49288(16) 0.2986(7) 0.29984(17) 0.0336(12) Uani 1 1 d . . . . .
H89 H 0.4653 0.3210 0.3058 0.040 Uiso 1 1 calc R U . . .
C90 C 0.51719(15) 0.1830(6) 0.32479(15) 0.0283(11) Uani 1 1 d . . . . .
H90 H 0.5061 0.1269 0.3474 0.034 Uiso 1 1 calc R U . . .
C91 C 0.62273(15) 0.1475(6) 0.38643(15) 0.0260(10) Uani 1 1 d . . . . .
C92 C 0.62641(16) 0.3305(7) 0.38050(16) 0.0300(11) Uani 1 1 d . . . . .
H92 H 0.6135 0.3842 0.3567 0.036 Uiso 1 1 calc R U . . .
C93 C 0.64937(16) 0.4330(7) 0.41031(17) 0.0345(12) Uani 1 1 d . . . . .
H93 H 0.6510 0.5560 0.4069 0.041 Uiso 1 1 calc R U . . .
C94 C 0.66972(17) 0.3527(7) 0.44489(17) 0.0340(12) Uani 1 1 d . . . . .
H94 H 0.6856 0.4214 0.4645 0.041 Uiso 1 1 calc R U . . .
C95 C 0.66663(16) 0.1701(7) 0.45060(16) 0.0330(11) Uani 1 1 d . . . . .
H95 H 0.6807 0.1165 0.4738 0.040 Uiso 1 1 calc R U . . .
C96 C 0.64279(16) 0.0671(7) 0.42189(15) 0.0315(11) Uani 1 1 d . . . . .
H96 H 0.6401 -0.0551 0.4262 0.038 Uiso 1 1 calc R U . . .

loop_
_atom_site_aniso_label
_atom_site_aniso_U_11
_atom_site_aniso_U_22
_atom_site_aniso_U_33
_atom_site_aniso_U_23
_atom_site_aniso_U_13
_atom_site_aniso_U_12
Os1 0.04468(14) 0.02222(12) 0.02256(12) 0.00213(8) 0.00482(9) 0.00978(9)
P1 0.0221(6) 0.0219(6) 0.0198(6) 0.0020(5) 0.0016(5) 0.0019(5)
N1 0.029(2) 0.0206(19) 0.027(2) 0.0044(17) 0.0099(17) 0.0075(17)
N2 0.165(7) 0.029(3) 0.036(3) -0.001(2) 0.037(4) -0.013(3)
N3 0.054(3) 0.030(2) 0.041(3) -0.003(2) -0.006(2) 0.008(2)
N4 0.038(3) 0.040(3) 0.037(3) 0.001(2) 0.011(2) 0.010(2)
N5 0.039(2) 0.021(2) 0.035(2) -0.0018(19) 0.0052(19) 0.0061(18)
N6 0.033(2) 0.027(2) 0.036(2) -0.0038(19) 0.0073(19) -0.0034(19)
O1 0.050(2) 0.0227(17) 0.0262(18) -0.0006(14) 0.0001(16) 0.0080(16)
O2 0.038(2) 0.033(2) 0.048(2) -0.0142(18) 0.0068(18) -0.0045(17)
O3 0.033(2) 0.045(2) 0.046(2) -0.0050(18) -0.0035(17) 0.0059(18)
O4 0.0313(19) 0.0274(18) 0.0364(19) -0.0018(15) 0.0055(15) 0.0073(15)
C1 0.035(3) 0.026(2) 0.028(3) 0.004(2) 0.017(2) 0.007(2)
C2 0.036(3) 0.033(3) 0.027(3) 0.001(2) 0.013(2) 0.010(2)
C3 0.043(3) 0.030(3) 0.038(3) -0.003(2) 0.015(3) 0.011(2)
C4 0.032(3) 0.030(3) 0.049(3) 0.005(2) 0.014(3) 0.011(2)
C5 0.031(3) 0.037(3) 0.035(3) 0.004(2) 0.009(2) 0.006(2)
C6 0.031(3) 0.027(2) 0.036(3) -0.002(2) 0.014(2) 0.004(2)
C7 0.030(3) 0.027(3) 0.031(3) 0.008(2) 0.011(2) 0.005(2)
C8 0.027(3) 0.024(2) 0.030(3) 0.002(2) 0.011(2) 0.000(2)
C9 0.025(2) 0.028(3) 0.029(3) 0.007(2) 0.009(2) 0.000(2)
C10 0.028(3) 0.024(2) 0.029(2) -0.002(2) 0.010(2) -0.003(2)
C11 0.038(3) 0.024(2) 0.031(3) -0.002(2) 0.011(2) 0.004(2)
C12 0.038(3) 0.028(3) 0.034(3) 0.003(2) 0.006(2) 0.011(2)
C13 0.041(3) 0.025(2) 0.025(2) 0.001(2) 0.011(2) 0.001(2)
C14 0.086(5) 0.022(3) 0.026(3) 0.001(2) 0.017(3) 0.004(3)
C15 0.048(3) 0.016(2) 0.031(3) -0.002(2) -0.002(2) 0.011(2)
C16 0.029(3) 0.025(2) 0.024(2) 0.001(2) 0.006(2) 0.012(2)
C17 0.031(3) 0.029(3) 0.036(3) 0.005(2) 0.009(2) 0.009(2)
C18 0.034(3) 0.029(3) 0.064(4) 0.000(3) 0.014(3) 0.005(2)
C73 0.026(2) 0.024(2) 0.029(3) 0.008(2) 0.005(2) 0.0000(19)
C74 0.046(3) 0.032(3) 0.032(3) 0.000(2) 0.010(2) -0.002(2)
C75 0.047(3) 0.042(3) 0.038(3) 0.008(3) 0.019(3) 0.009(3)
C76 0.061(4) 0.033(3) 0.061(4) 0.015(3) 0.031(3) 0.009(3)
C77 0.073(5) 0.024(3) 0.082(5) -0.002(3) 0.039(4) -0.005(3)
C78 0.050(3) 0.024(3) 0.050(3) -0.002(2) 0.019(3) -0.004(2)
C79 0.023(2) 0.022(2) 0.022(2) 0.0048(18) 0.0045(18) 0.0042(18)
C80 0.026(3) 0.031(3) 0.034(3) 0.000(2) 0.003(2) 0.001(2)
C81 0.028(3) 0.040(3) 0.051(3) 0.009(3) 0.008(2) 0.008(2)
C82 0.034(3) 0.027(3) 0.046(3) -0.002(2) 0.020(2) -0.005(2)
C83 0.042(3) 0.032(3) 0.035(3) -0.006(2) 0.012(2) -0.006(2)
C84 0.027(3) 0.037(3) 0.032(3) 0.000(2) 0.008(2) -0.002(2)
C85 0.025(2) 0.023(2) 0.022(2) 0.0006(18) 0.0007(19) -0.0001(19)
C86 0.025(2) 0.033(3) 0.026(2) 0.005(2) 0.001(2) -0.001(2)
C87 0.036(3) 0.034(3) 0.031(3) 0.010(2) -0.002(2) -0.007(2)
C88 0.033(3) 0.031(3) 0.038(3) 0.013(2) -0.006(2) 0.003(2)
C89 0.021(2) 0.034(3) 0.045(3) 0.004(2) -0.003(2) 0.005(2)
C90 0.031(3) 0.024(2) 0.030(3) 0.005(2) 0.005(2) 0.000(2)
C91 0.025(2) 0.029(3) 0.024(2) 0.002(2) 0.0017(19) 0.000(2)
C92 0.027(3) 0.029(3) 0.034(3) 0.005(2) 0.003(2) 0.003(2)
C93 0.035(3) 0.026(3) 0.042(3) 0.001(2) 0.002(2) -0.004(2)
C94 0.033(3) 0.038(3) 0.031(3) -0.010(2) 0.004(2) -0.002(2)
C95 0.034(3) 0.038(3) 0.027(3) -0.002(2) -0.003(2) 0.001(2)
C96 0.041(3) 0.027(3) 0.026(3) 0.000(2) -0.003(2) 0.002(2)

loop_
_atom_type_symbol
_atom_type_description
_atom_type_scat_dispersion_real
_atom_type_scat_dispersion_imag
_atom_type_scat_source
C C 0.0033 0.0016 'International Tables Vol C Tables 4.2.6.8 and 6.1.1.4'
H H 0.0000 0.0000 'International Tables Vol C Tables 4.2.6.8 and 6.1.1.4'
N N 0.0061 0.0033 'International Tables Vol C Tables 4.2.6.8 and 6.1.1.4'
O O 0.0106 0.0060 'International Tables Vol C Tables 4.2.6.8 and 6.1.1.4'
Os Os -1.2165 7.6030 'International Tables Vol C Tables 4.2.6.8 and 6.1.1.4'
P P 0.1023 0.0942 'International Tables Vol C Tables 4.2.6.8 and 6.1.1.4'

loop_
_geom_angle_atom_site_label_1
_geom_angle_atom_site_label_2
_geom_angle_atom_site_label_3
_geom_angle
_geom_angle_site_symmetry_1
_geom_angle_site_symmetry_3
_geom_angle_publ_flag
O1 Os1 C15 88.80(17) . . ?
O1 Os1 N5 175.75(16) . . ?
C15 Os1 N5 87.32(18) . . ?
O1 Os1 C16 89.25(17) . . ?
C15 Os1 C16 90.9(2) . . ?
N5 Os1 C16 92.55(18) . . ?
O1 Os1 C14 89.92(18) . . ?
C15 Os1 C14 95.0(2) . . ?
N5 Os1 C14 88.69(19) . . ?
C16 Os1 C14 174.0(2) . . ?
O1 Os1 N1 87.82(15) . . ?
C15 Os1 N1 174.40(17) . . ?
N5 Os1 N1 96.18(16) . . ?
C16 Os1 N1 84.61(17) . . ?
C14 Os1 N1 89.4(2) . . ?
C85 P1 C91 109.5(2) . . ?
C85 P1 C73 109.9(2) . . ?
C91 P1 C73 107.7(2) . . ?
C85 P1 C79 109.3(2) . . ?
C91 P1 C79 111.3(2) . . ?
C73 P1 C79 109.1(2) . . ?
C7 N1 C1 105.5(4) . . ?
C7 N1 Os1 121.4(3) . . ?
C1 N1 Os1 131.8(3) . . ?
C17 N5 Os1 172.0(4) . . ?
O3 N6 O2 122.6(4) . . ?
O3 N6 C10 119.6(4) . . ?
O2 N6 C10 117.8(4) . . ?
C13 O1 Os1 127.4(3) . . ?
C7 O4 C6 104.8(4) . . ?
C6 C1 C2 120.6(5) . . ?
C6 C1 N1 107.7(4) . . ?
C2 C1 N1 131.7(5) . . ?
C1 C2 C3 116.3(5) . . ?
C1 C2 H7 121.9 . . ?
C3 C2 H7 121.9 . . ?
C4 C3 C2 121.5(5) . . ?
C4 C3 H8 119.2 . . ?
C2 C3 H8 119.2 . . ?
C3 C4 C5 122.9(5) . . ?
C3 C4 H9 118.6 . . ?
C5 C4 H9 118.6 . . ?
C6 C5 C4 114.4(5) . . ?
C6 C5 H10 122.8 . . ?
C4 C5 H10 122.8 . . ?
C1 C6 C5 124.2(5) . . ?
C1 C6 O4 108.2(4) . . ?
C5 C6 O4 127.5(5) . . ?
N1 C7 O4 113.7(4) . . ?
N1 C7 C8 129.1(5) . . ?
O4 C7 C8 117.2(5) . . ?
C9 C8 C13 119.5(4) . . ?
C9 C8 C7 118.9(5) . . ?
C13 C8 C7 121.5(5) . . ?
C10 C9 C8 119.4(5) . . ?
C10 C9 H18 120.3 . . ?
C8 C9 H18 120.3 . . ?
C9 C10 C11 122.6(5) . . ?
C9 C10 N6 118.2(5) . . ?
C11 C10 N6 119.1(4) . . ?
C12 C11 C10 118.4(5) . . ?
C12 C11 H16 120.8 . . ?
C10 C11 H16 120.8 . . ?
C11 C12 C13 121.8(5) . . ?
C11 C12 H15 119.1 . . ?
C13 C12 H15 119.1 . . ?
O1 C13 C8 124.7(4) . . ?
O1 C13 C12 117.1(5) . . ?
C8 C13 C12 118.2(5) . . ?
N2 C14 Os1 173.5(7) . . ?
N3 C15 Os1 176.4(5) . . ?
N4 C16 Os1 173.1(5) . . ?
N5 C17 C18 176.8(6) . . ?
C17 C18 H2A 109.5 . . ?
C17 C18 H2B 109.5 . . ?
H2A C18 H2B 109.5 . . ?
C17 C18 H2C 109.5 . . ?
H2A C18 H2C 109.5 . . ?
H2B C18 H2C 109.5 . . ?
C78 C73 C74 119.5(5) . . ?
C78 C73 P1 121.7(4) . . ?
C74 C73 P1 118.8(4) . . ?
C75 C74 C73 120.4(5) . . ?
C75 C74 H74 119.8 . . ?
C73 C74 H74 119.8 . . ?
C74 C75 C76 118.7(5) . . ?
C74 C75 H75 120.7 . . ?
C76 C75 H75 120.7 . . ?
C77 C76 C75 121.5(6) . . ?
C77 C76 H76 119.3 . . ?
C75 C76 H76 119.3 . . ?
C76 C77 C78 120.2(6) . . ?
C76 C77 H77 119.9 . . ?
C78 C77 H77 119.9 . . ?
C73 C78 C77 119.7(5) . . ?
C73 C78 H78 120.1 . . ?
C77 C78 H78 120.1 . . ?
C84 C79 C80 119.7(4) . . ?
C84 C79 P1 119.9(4) . . ?
C80 C79 P1 120.2(4) . . ?
C81 C80 C79 118.6(5) . . ?
C81 C80 H80 120.7 . . ?
C79 C80 H80 120.7 . . ?
C82 C81 C80 122.3(5) . . ?
C82 C81 H81 118.8 . . ?
C80 C81 H81 118.8 . . ?
C81 C82 C83 119.0(5) . . ?
C81 C82 H82 120.5 . . ?
C83 C82 H82 120.5 . . ?
C84 C83 C82 119.3(5) . . ?
C84 C83 H83 120.3 . . ?
C82 C83 H83 120.3 . . ?
C83 C84 C79 121.0(5) . . ?
C83 C84 H84 119.5 . . ?
C79 C84 H84 119.5 . . ?
C86 C85 C90 120.1(4) . . ?
C86 C85 P1 120.3(4) . . ?
C90 C85 P1 119.5(3) . . ?
C85 C86 C87 119.8(5) . . ?
C85 C86 H86 120.1 . . ?
C87 C86 H86 120.1 . . ?
C88 C87 C86 120.0(5) . . ?
C88 C87 H87 120.0 . . ?
C86 C87 H87 120.0 . . ?
C87 C88 C89 120.1(5) . . ?
C87 C88 H88 120.0 . . ?
C89 C88 H88 120.0 . . ?
C90 C89 C88 120.6(5) . . ?
C90 C89 H89 119.7 . . ?
C88 C89 H89 119.7 . . ?
C89 C90 C85 119.4(4) . . ?
C89 C90 H90 120.3 . . ?
C85 C90 H90 120.3 . . ?
C92 C91 C96 119.9(5) . . ?
C92 C91 P1 121.4(4) . . ?
C96 C91 P1 118.7(4) . . ?
C91 C92 C93 119.8(5) . . ?
C91 C92 H92 120.1 . . ?
C93 C92 H92 120.1 . . ?
C94 C93 C92 120.2(5) . . ?
C94 C93 H93 119.9 . . ?
C92 C93 H93 119.9 . . ?
C93 C94 C95 120.2(5) . . ?
C93 C94 H94 119.9 . . ?
C95 C94 H94 119.9 . . ?
C94 C95 C96 120.3(5) . . ?
C94 C95 H95 119.8 . . ?
C96 C95 H95 119.8 . . ?
C95 C96 C91 119.6(5) . . ?
C95 C96 H96 120.2 . . ?
C91 C96 H96 120.2 . . ?

loop_
_geom_bond_atom_site_label_1
_geom_bond_atom_site_label_2
_geom_bond_distance
_geom_bond_site_symmetry_2
_geom_bond_publ_flag
Os1 O1 2.007(3) . ?
Os1 C15 2.017(6) . ?
Os1 N5 2.017(4) . ?
Os1 C16 2.058(5) . ?
Os1 C14 2.076(5) . ?
Os1 N1 2.111(4) . ?
P1 C85 1.792(5) . ?
P1 C91 1.795(5) . ?
P1 C73 1.793(5) . ?
P1 C79 1.798(4) . ?
N1 C7 1.315(7) . ?
N1 C1 1.407(6) . ?
N2 C14 1.132(7) . ?
N3 C15 1.151(7) . ?
N4 C16 1.154(6) . ?
N5 C17 1.135(7) . ?
N6 O3 1.228(6) . ?
N6 O2 1.247(5) . ?
N6 C10 1.457(6) . ?
O1 C13 1.312(6) . ?
O4 C7 1.357(6) . ?
O4 C6 1.390(6) . ?
C1 C6 1.377(7) . ?
C1 C2 1.387(7) . ?
C2 C3 1.387(7) . ?
C2 H7 0.9300 . ?
C3 C4 1.385(8) . ?
C3 H8 0.9300 . ?
C4 C5 1.380(8) . ?
C4 H9 0.9300 . ?
C5 C6 1.379(7) . ?
C5 H10 0.9300 . ?
C7 C8 1.452(7) . ?
C8 C9 1.399(7) . ?
C8 C13 1.418(7) . ?
C9 C10 1.368(7) . ?
C9 H18 0.9300 . ?
C10 C11 1.390(7) . ?
C11 C12 1.365(8) . ?
C11 H16 0.9300 . ?
C12 C13 1.416(7) . ?
C12 H15 0.9300 . ?
C17 C18 1.448(8) . ?
C18 H2A 0.9600 . ?
C18 H2B 0.9600 . ?
C18 H2C 0.9600 . ?
C73 C78 1.368(7) . ?
C73 C74 1.400(7) . ?
C74 C75 1.378(8) . ?
C74 H74 0.9300 . ?
C75 C76 1.373(9) . ?
C75 H75 0.9300 . ?
C76 C77 1.360(9) . ?
C76 H76 0.9300 . ?
C77 C78 1.383(8) . ?
C77 H77 0.9300 . ?
C78 H78 0.9300 . ?
C79 C84 1.385(7) . ?
C79 C80 1.396(7) . ?
C80 C81 1.383(7) . ?
C80 H80 0.9300 . ?
C81 C82 1.365(8) . ?
C81 H81 0.9300 . ?
C82 C83 1.406(8) . ?
C82 H82 0.9300 . ?
C83 C84 1.380(7) . ?
C83 H83 0.9300 . ?
C84 H84 0.9300 . ?
C85 C86 1.388(6) . ?
C85 C90 1.398(7) . ?
C86 C87 1.385(7) . ?
C86 H86 0.9300 . ?
C87 C88 1.385(8) . ?
C87 H87 0.9300 . ?
C88 C89 1.382(7) . ?
C88 H88 0.9300 . ?
C89 C90 1.376(7) . ?
C89 H89 0.9300 . ?
C90 H90 0.9300 . ?
C91 C92 1.389(7) . ?
C91 C96 1.397(7) . ?
C92 C93 1.389(7) . ?
C92 H92 0.9300 . ?
C93 C94 1.378(8) . ?
C93 H93 0.9300 . ?
C94 C95 1.383(7) . ?
C94 H94 0.9300 . ?
C95 C96 1.383(7) . ?
C95 H95 0.9300 . ?
C96 H96 0.9300 . ?

loop_
_geom_torsion_atom_site_label_1
_geom_torsion_atom_site_label_2
_geom_torsion_atom_site_label_3
_geom_torsion_atom_site_label_4
_geom_torsion
_geom_torsion_site_symmetry_1
_geom_torsion_site_symmetry_2
_geom_torsion_site_symmetry_3
_geom_torsion_site_symmetry_4
_geom_torsion_publ_flag
C7 N1 C1 C6 1.7(5) . . . . ?
Os1 N1 C1 C6 -165.0(3) . . . . ?
C7 N1 C1 C2 179.9(5) . . . . ?
Os1 N1 C1 C2 13.2(7) . . . . ?
C6 C1 C2 C3 2.7(7) . . . . ?
N1 C1 C2 C3 -175.3(5) . . . . ?
C1 C2 C3 C4 -0.8(7) . . . . ?
C2 C3 C4 C5 -1.1(8) . . . . ?
C3 C4 C5 C6 1.0(7) . . . . ?
C2 C1 C6 C5 -3.0(8) . . . . ?
N1 C1 C6 C5 175.5(5) . . . . ?
C2 C1 C6 O4 179.5(4) . . . . ?
N1 C1 C6 O4 -2.1(5) . . . . ?
C4 C5 C6 C1 1.0(7) . . . . ?
C4 C5 C6 O4 178.1(5) . . . . ?
C7 O4 C6 C1 1.7(5) . . . . ?
C7 O4 C6 C5 -175.8(5) . . . . ?
C1 N1 C7 O4 -0.6(5) . . . . ?
Os1 N1 C7 O4 167.8(3) . . . . ?
C1 N1 C7 C8 178.9(5) . . . . ?
Os1 N1 C7 C8 -12.7(7) . . . . ?
C6 O4 C7 N1 -0.7(5) . . . . ?
C6 O4 C7 C8 179.8(4) . . . . ?
N1 C7 C8 C9 176.5(5) . . . . ?
O4 C7 C8 C9 -4.1(6) . . . . ?
N1 C7 C8 C13 -5.6(8) . . . . ?
O4 C7 C8 C13 173.8(4) . . . . ?
C13 C8 C9 C10 1.7(7) . . . . ?
C7 C8 C9 C10 179.7(4) . . . . ?
C8 C9 C10 C11 -1.6(7) . . . . ?
C8 C9 C10 N6 177.9(4) . . . . ?
O3 N6 C10 C9 15.6(6) . . . . ?
O2 N6 C10 C9 -163.1(4) . . . . ?
O3 N6 C10 C11 -165.0(4) . . . . ?
O2 N6 C10 C11 16.3(6) . . . . ?
C9 C10 C11 C12 0.3(7) . . . . ?
N6 C10 C11 C12 -179.1(4) . . . . ?
C10 C11 C12 C13 0.9(8) . . . . ?
Os1 O1 C13 C8 23.4(7) . . . . ?
Os1 O1 C13 C12 -156.9(4) . . . . ?
C9 C8 C13 O1 178.9(4) . . . . ?
C7 C8 C13 O1 1.1(7) . . . . ?
C9 C8 C13 C12 -0.7(7) . . . . ?
C7 C8 C13 C12 -178.6(4) . . . . ?
C11 C12 C13 O1 179.7(5) . . . . ?
C11 C12 C13 C8 -0.6(7) . . . . ?
C85 P1 C73 C78 97.2(5) . . . . ?
C91 P1 C73 C78 -143.6(5) . . . . ?
C79 P1 C73 C78 -22.6(5) . . . . ?
C85 P1 C73 C74 -82.4(5) . . . . ?
C91 P1 C73 C74 36.8(5) . . . . ?
C79 P1 C73 C74 157.8(4) . . . . ?
C78 C73 C74 C75 -0.4(8) . . . . ?
P1 C73 C74 C75 179.2(4) . . . . ?
C73 C74 C75 C76 1.6(9) . . . . ?
C74 C75 C76 C77 -2.3(10) . . . . ?
C75 C76 C77 C78 1.8(11) . . . . ?
C74 C73 C78 C77 -0.1(9) . . . . ?
P1 C73 C78 C77 -179.7(5) . . . . ?
C76 C77 C78 C73 -0.6(11) . . . . ?
C85 P1 C79 C84 -40.0(4) . . . . ?
C91 P1 C79 C84 -161.1(4) . . . . ?
C73 P1 C79 C84 80.1(4) . . . . ?
C85 P1 C79 C80 144.9(4) . . . . ?
C91 P1 C79 C80 23.8(4) . . . . ?
C73 P1 C79 C80 -94.9(4) . . . . ?
C84 C79 C80 C81 -0.8(7) . . . . ?
P1 C79 C80 C81 174.3(4) . . . . ?
C79 C80 C81 C82 0.0(8) . . . . ?
C80 C81 C82 C83 1.1(8) . . . . ?
C81 C82 C83 C84 -1.3(8) . . . . ?
C82 C83 C84 C79 0.5(8) . . . . ?
C80 C79 C84 C83 0.6(7) . . . . ?
P1 C79 C84 C83 -174.5(4) . . . . ?
C91 P1 C85 C86 80.8(4) . . . . ?
C73 P1 C85 C86 -161.0(4) . . . . ?
C79 P1 C85 C86 -41.4(4) . . . . ?
C91 P1 C85 C90 -96.5(4) . . . . ?
C73 P1 C85 C90 21.6(5) . . . . ?
C79 P1 C85 C90 141.3(4) . . . . ?
C90 C85 C86 C87 0.3(7) . . . . ?
P1 C85 C86 C87 -177.1(4) . . . . ?
C85 C86 C87 C88 1.4(8) . . . . ?
C86 C87 C88 C89 -2.2(8) . . . . ?
C87 C88 C89 C90 1.3(8) . . . . ?
C88 C89 C90 C85 0.3(8) . . . . ?
C86 C85 C90 C89 -1.2(7) . . . . ?
P1 C85 C90 C89 176.2(4) . . . . ?
C85 P1 C91 C92 -13.5(5) . . . . ?
C73 P1 C91 C92 -133.0(4) . . . . ?
C79 P1 C91 C92 107.5(4) . . . . ?
C85 P1 C91 C96 164.9(4) . . . . ?
C73 P1 C91 C96 45.4(4) . . . . ?
C79 P1 C91 C96 -74.2(4) . . . . ?
C96 C91 C92 C93 -1.2(7) . . . . ?
P1 C91 C92 C93 177.1(4) . . . . ?
C91 C92 C93 C94 2.4(8) . . . . ?
C92 C93 C94 C95 -1.4(8) . . . . ?
C93 C94 C95 C96 -0.6(8) . . . . ?
C94 C95 C96 C91 1.7(8) . . . . ?
C92 C91 C96 C95 -0.8(7) . . . . ?
P1 C91 C96 C95 -179.2(4) . . . . ?
